data_4323376
loop_
_publ_author_name
'Philip J. Blower'
'John C. Jeffery'
'John R. Miller'
'Spencer N. Salek'
'Dirk Schmaljohann'
'Raymond J. Smith'
'Michael J. Went'

_publ_contact_author
;
    Dr. J.R. Miller
    Dept. of Biological and Chemical Sciences
    Central Campus
    University of Essex
    Wivenhoe Park
    Colchester  CO4 3SQ
    UK
;
_publ_contact_author_email john@essex.ac.uk
_publ_contact_author_phone '01206 87 2117'
_publ_section_title
;
 Template Synthesis and Reactions of Tricarbonylmolybdenum
 Phosphadithiamacrocycle Complexes
;
_journal_name_full 'Inorganic Chemistry'
_journal_page_first 1578
_journal_page_last 1582
_journal_paper_doi 10.1021/ic961143i
_journal_volume 36
_journal_year 1997
_chemical_formula_sum 'C20 H26 Mo P2 S4'
_chemical_formula_weight 552.53
_chemical_name_systematic
; 
 ? 
;
_space_group_IT_number 2
_symmetry_cell_setting triclinic
_symmetry_space_group_name_Hall '-P 1'
_symmetry_space_group_name_H-M 'P -1'
_atom_sites_solution_hydrogens geom
_atom_sites_solution_primary direct
_atom_sites_solution_secondary difmap
_audit_creation_method SHELXL
_cell_angle_alpha 100.29(2)
_cell_angle_beta 99.775(15)
_cell_angle_gamma 98.81(2)
_cell_formula_units_Z 2
_cell_length_a 8.105(3)
_cell_length_b 8.263(3)
_cell_length_c 17.663(4)
_cell_measurement_temperature 173(2)
_cell_volume 1126.3(7)
_computing_structure_refinement 'SHELXL-93 (Sheldrick, 1993)'
_computing_structure_solution 'SHELXS-86 (Sheldrick, 1990)'
_diffrn_ambient_temperature 173(2)
_diffrn_measurement_device 'Siemens SMART'
_diffrn_radiation_monochromator graphite
_diffrn_radiation_source 'fine-focus sealed tube'
_diffrn_radiation_type MoK\a
_diffrn_radiation_wavelength 0.71073
_diffrn_reflns_av_R_equivalents 0.0221
_diffrn_reflns_av_sigmaI/netI 0.0137
_diffrn_reflns_limit_h_max 9
_diffrn_reflns_limit_h_min -7
_diffrn_reflns_limit_k_max 9
_diffrn_reflns_limit_k_min -9
_diffrn_reflns_limit_l_max 21
_diffrn_reflns_limit_l_min -19
_diffrn_reflns_number 5355
_diffrn_reflns_theta_max 25.03
_diffrn_reflns_theta_min 2.39
_exptl_absorpt_coefficient_mu 1.100
_exptl_crystal_density_diffrn 1.629
_exptl_crystal_F_000 564
_exptl_crystal_size_max 0.60
_exptl_crystal_size_mid 0.45
_exptl_crystal_size_min 0.40
_refine_diff_density_max 0.314
_refine_diff_density_min -0.284
_refine_diff_density_rms 0.058
_refine_ls_extinction_coef 0.0270(8)
_refine_ls_extinction_expression Fc^*^=kFc[1+0.001xFc^2^\l^3^/sin(2\q)]^-1/4^
_refine_ls_extinction_method SHELXL
_refine_ls_goodness_of_fit_all 1.151
_refine_ls_goodness_of_fit_obs 1.148
_refine_ls_matrix_type full
_refine_ls_number_parameters 263
_refine_ls_number_reflns 3809
_refine_ls_number_restraints 0
_refine_ls_restrained_S_all 1.161
_refine_ls_restrained_S_obs 1.148
_refine_ls_R_factor_all 0.0208
_refine_ls_R_factor_obs 0.0201
_refine_ls_shift/esd_max -0.002
_refine_ls_shift/esd_mean 0.000
_refine_ls_structure_factor_coef Fsqd
_refine_ls_weighting_details 'w=1/[\s^2^(Fo^2^)+(0.0205P)^2^+1.0660P] where P=(Fo^2^+2Fc^2^)/3'
_refine_ls_weighting_scheme calc
_refine_ls_wR_factor_all 0.0516
_refine_ls_wR_factor_obs 0.0505
_reflns_number_observed 3737
_reflns_number_total 3810
_reflns_observed_criterion >2sigma(I)
_cod_data_source_file ic961143i_1.cif
_cod_data_source_block Compound2
_cod_depositor_comments
;
The following automatic conversions were performed:

'_refine_ls_weighting_scheme' value 'calc
w=1/[\s^2^(Fo^2^)+(0.0205P)^2^+1.0660P] where P=(Fo^2^+2Fc^2^)/3' was
changed to 'calc'. New tag '_refine_ls_weighting_details' was
created. The value of the new tag was set to
'w=1/[\s^2^(Fo^2^)+(0.0205P)^2^+1.0660P] where P=(Fo^2^+2Fc^2^)/3'.

Automatic conversion script
Id: cif_fix_values 3143 2015-03-26 13:38:13Z robertas 
;
_cod_original_cell_volume 1126.4(6)
_cod_database_code 4323376

loop_
_symmetry_equiv_pos_as_xyz
'x, y, z'
'-x, -y, -z'

loop_
_atom_site_aniso_label
_atom_site_aniso_U_11
_atom_site_aniso_U_22
_atom_site_aniso_U_33
_atom_site_aniso_U_23
_atom_site_aniso_U_13
_atom_site_aniso_U_12
Mo 0.01401(10) 0.01422(11) 0.01590(10) 0.00248(6) 0.00205(6) 0.00242(6)
P1 0.0170(2) 0.0158(3) 0.0192(3) 0.0021(2) 0.0038(2) 0.0025(2)
P2 0.0185(3) 0.0208(3) 0.0182(3) 0.0019(2) 0.0041(2) 0.0048(2)
S11 0.0213(3) 0.0228(3) 0.0206(3) 0.0057(2) 0.0052(2) -0.0009(2)
S12 0.0198(2) 0.0216(3) 0.0223(3) 0.0051(2) -0.0014(2) 0.0046(2)
S21 0.0235(3) 0.0177(3) 0.0238(3) 0.0015(2) 0.0030(2) -0.0017(2)
S22 0.0196(3) 0.0269(3) 0.0203(3) 0.0050(2) 0.0001(2) 0.0073(2)
C111 0.0231(11) 0.0291(12) 0.0177(10) 0.0031(9) 0.0057(8) 0.0009(9)
C112 0.0252(11) 0.0248(11) 0.0257(11) -0.0015(9) 0.0101(9) 0.0031(9)
C113 0.0240(11) 0.0195(11) 0.0346(13) 0.0042(9) 0.0025(9) 0.0076(9)
C114 0.0296(12) 0.0221(11) 0.0313(12) 0.0091(9) -0.0003(9) 0.0071(9)
C121 0.0203(10) 0.0153(10) 0.0234(11) -0.0001(8) 0.0051(8) 0.0017(8)
C122 0.0258(11) 0.0290(12) 0.0255(11) 0.0061(9) 0.0033(9) 0.0012(9)
C123 0.0301(12) 0.0279(12) 0.0341(13) 0.0079(10) 0.0110(10) -0.0028(10)
C124 0.0192(11) 0.0221(11) 0.0411(14) -0.0025(10) 0.0054(10) -0.0026(9)
C125 0.0267(12) 0.0273(12) 0.0345(13) 0.0041(10) -0.0066(10) 0.0002(10)
C126 0.0280(11) 0.0215(11) 0.0289(12) 0.0064(9) 0.0019(9) -0.0020(9)
C211 0.0313(12) 0.0236(11) 0.0215(11) -0.0020(9) 0.0005(9) -0.0004(9)
C212 0.0336(12) 0.0245(11) 0.0216(11) -0.0011(9) 0.0066(9) 0.0053(10)
C213 0.0204(10) 0.0345(13) 0.0294(12) 0.0069(10) 0.0071(9) 0.0113(9)
C214 0.0170(10) 0.0381(13) 0.0310(12) 0.0061(10) 0.0018(9) 0.0072(9)
C221 0.0253(11) 0.0265(11) 0.0217(10) 0.0046(9) 0.0110(9) 0.0084(9)
C222 0.0319(12) 0.0319(13) 0.0286(12) 0.0041(10) 0.0099(10) 0.0029(10)
C223 0.0429(14) 0.0286(13) 0.045(2) 0.0064(11) 0.0197(12) -0.0005(11)
C224 0.056(2) 0.0345(14) 0.0414(15) 0.0168(12) 0.0276(13) 0.0165(12)
C225 0.0455(15) 0.045(2) 0.0284(13) 0.0132(11) 0.0108(11) 0.0177(12)
C226 0.0324(12) 0.0351(13) 0.0264(12) 0.0065(10) 0.0082(10) 0.0076(11)

loop_
_atom_site_label
_atom_site_type_symbol
_atom_site_fract_x
_atom_site_fract_y
_atom_site_fract_z
_atom_site_U_iso_or_equiv
_atom_site_thermal_displace_type
_atom_site_occupancy
_atom_site_calc_flag
_atom_site_refinement_flags
_atom_site_disorder_group
Mo Mo 0.31868(2) 0.61466(2) 0.223548(9) 0.01494(8) Uani 1 d . .
P1 P 0.25076(6) 0.31958(6) 0.15051(3) 0.01761(12) Uani 1 d . .
P2 P 0.15202(7) 0.65489(7) 0.32773(3) 0.01925(12) Uani 1 d . .
S11 S 0.41964(6) 0.65883(7) 0.11107(3) 0.02184(12) Uani 1 d . .
S12 S 0.48151(6) 0.48735(6) 0.31183(3) 0.02174(12) Uani 1 d . .
S21 S 0.49603(7) 0.86064(6) 0.29964(3) 0.02288(12) Uani 1 d . .
S22 S 0.05587(6) 0.63949(7) 0.15040(3) 0.02241(12) Uani 1 d . .
C111 C 0.3048(3) 0.4833(3) 0.03083(12) 0.0238(4) Uani 1 d . .
H11A H 0.1876(22) 0.4944(3) 0.0172(3) 0.029 Uiso 1 calc R .
H11B H 0.3543(9) 0.4867(3) -0.0148(9) 0.029 Uiso 1 calc R .
C112 C 0.3126(3) 0.3160(3) 0.05448(13) 0.0257(5) Uani 1 d . .
H11C H 0.4241(22) 0.2945(5) 0.05760(14) 0.031 Uiso 1 calc R .
H11D H 0.2384(15) 0.2296(17) 0.0161(8) 0.031 Uiso 1 calc R .
C113 C 0.3774(3) 0.1917(3) 0.20216(14) 0.0263(5) Uani 1 d . .
H11E H 0.3204(12) 0.0824(22) 0.1904(3) 0.032 Uiso 1 calc R .
H11F H 0.4801(21) 0.1942(3) 0.1864(4) 0.032 Uiso 1 calc R .
C114 C 0.4075(3) 0.2614(3) 0.29040(14) 0.0278(5) Uani 1 d . .
H11G H 0.4898(16) 0.2105(11) 0.3171(6) 0.033 Uiso 1 calc R .
H11H H 0.3051(20) 0.2364(6) 0.3083(4) 0.033 Uiso 1 calc R .
C121 C 0.0330(3) 0.2025(2) 0.12781(12) 0.0203(4) Uani 1 d . .
C122 C -0.0272(3) 0.1105(3) 0.17941(14) 0.0274(5) Uani 1 d . .
H122 H 0.0413(24) 0.1030(4) 0.2212(14) 0.033 Uiso 1 calc R .
C123 C -0.1969(3) 0.0305(3) 0.16440(14) 0.0309(5) Uani 1 d . .
H123 H -0.2367(13) -0.0318(19) 0.1997(11) 0.037 Uiso 1 calc R .
C124 C -0.3068(3) 0.0423(3) 0.09773(14) 0.0295(5) Uani 1 d . .
H124 H -0.4177(36) -0.0094(17) 0.0880(3) 0.035 Uiso 1 calc R .
C125 C -0.2489(3) 0.1321(3) 0.04614(15) 0.0319(5) Uani 1 d . .
H125 H -0.3245(24) 0.1397(4) 0.0007(15) 0.038 Uiso 1 calc R .
C126 C -0.0795(3) 0.2118(3) 0.06050(14) 0.0272(5) Uani 1 d . .
H126 H -0.0428(12) 0.2691(19) 0.0265(11) 0.033 Uiso 1 calc R .
C211 C 0.4522(3) 0.8860(3) 0.39964(13) 0.0275(5) Uani 1 d . .
H21A H 0.5083(12) 0.8123(15) 0.4269(6) 0.033 Uiso 1 calc R .
H21B H 0.4990(10) 0.9991(22) 0.4277(6) 0.033 Uiso 1 calc R .
C212 C 0.2619(3) 0.8483(3) 0.39980(13) 0.0272(5) Uani 1 d . .
H21C H 0.2142(10) 0.9357(18) 0.3882(3) 0.033 Uiso 1 calc R .
H21D H 0.2475(4) 0.8369(3) 0.4486(10) 0.033 Uiso 1 calc R .
C213 C -0.0603(3) 0.6932(3) 0.28886(13) 0.0271(5) Uani 1 d . .
H21E H -0.1390(16) 0.6546(8) 0.3186(6) 0.033 Uiso 1 calc R .
H21F H -0.0563(3) 0.8094(23) 0.2924(2) 0.033 Uiso 1 calc R .
C214 C -0.1166(3) 0.6006(3) 0.20332(14) 0.0290(5) Uani 1 d . .
H21G H -0.2126(20) 0.6371(8) 0.1796(5) 0.035 Uiso 1 calc R .
H21H H -0.1466(7) 0.4854(24) 0.20094(15) 0.035 Uiso 1 calc R .
C221 C 0.1119(3) 0.4928(3) 0.38405(13) 0.0234(4) Uani 1 d . .
C222 C -0.0289(3) 0.3629(3) 0.35595(15) 0.0310(5) Uani 1 d . .
H222 H -0.1067(26) 0.3636(3) 0.3105(15) 0.037 Uiso 1 calc R .
C223 C -0.0543(4) 0.2324(3) 0.3951(2) 0.0386(6) Uani 1 d . .
H223 H -0.1431(33) 0.1489(31) 0.3763(7) 0.046 Uiso 1 calc R .
C224 C 0.0578(4) 0.2322(3) 0.4631(2) 0.0397(6) Uani 1 d . .
H224 H 0.0399(7) 0.1442(31) 0.4896(9) 0.048 Uiso 1 calc R .
C225 C 0.1967(4) 0.3616(3) 0.4923(2) 0.0374(6) Uani 1 d . .
H225 H 0.2701(27) 0.3621(3) 0.5377(16) 0.045 Uiso 1 calc R .
C226 C 0.2244(3) 0.4902(3) 0.45255(14) 0.0309(5) Uani 1 d . .
H226 H 0.3175(30) 0.5743(27) 0.4716(6) 0.037 Uiso 1 calc R .

loop_
_atom_type_symbol
_atom_type_description
_atom_type_scat_dispersion_real
_atom_type_scat_dispersion_imag
_atom_type_scat_source
C C 0.0033 0.0016 'International Tables Vol C Tables 4.2.6.8 and 6.1.1.4'
H H 0.0000 0.0000 'International Tables Vol C Tables 4.2.6.8 and 6.1.1.4'
P P 0.1023 0.0942 'International Tables Vol C Tables 4.2.6.8 and 6.1.1.4'
S S 0.1246 0.1234 'International Tables Vol C Tables 4.2.6.8 and 6.1.1.4'
Mo Mo -1.6832 0.6857 'International Tables Vol C Tables 4.2.6.8 and 6.1.1.4'

loop_
_geom_angle_atom_site_label_1
_geom_angle_atom_site_label_2
_geom_angle_atom_site_label_3
_geom_angle
_geom_angle_site_symmetry_1
_geom_angle_site_symmetry_3
_geom_angle_publ_flag
S11 Mo S21 91.62(3) . . ?
S11 Mo S22 83.64(3) . . ?
S21 Mo S22 117.48(3) . . ?
S11 Mo S12 117.93(3) . . ?
S21 Mo S12 82.94(3) . . ?
S22 Mo S12 151.07(2) . . ?
S11 Mo P2 157.23(2) . . ?
S21 Mo P2 83.38(3) . . ?
S22 Mo P2 79.10(3) . . ?
S12 Mo P2 83.60(3) . . ?
S11 Mo P1 82.35(3) . . ?
S21 Mo P1 155.58(2) . . ?
S22 Mo P1 85.49(3) . . ?
S12 Mo P1 79.15(3) . . ?
P2 Mo P1 110.73(3) . . ?
C121 P1 C113 105.02(10) . . ?
C121 P1 C112 105.18(10) . . ?
C113 P1 C112 107.43(11) . . ?
C121 P1 Mo 120.48(7) . . ?
C113 P1 Mo 110.53(8) . . ?
C112 P1 Mo 107.50(7) . . ?
C221 P2 C213 104.71(11) . . ?
C221 P2 C212 106.51(11) . . ?
C213 P2 C212 105.75(11) . . ?
C221 P2 Mo 120.29(7) . . ?
C213 P2 Mo 111.17(8) . . ?
C212 P2 Mo 107.47(8) . . ?
C111 S11 Mo 106.45(7) . . ?
C114 S12 Mo 111.17(8) . . ?
C211 S21 Mo 107.72(8) . . ?
C214 S22 Mo 111.33(8) . . ?
C112 C111 S11 111.18(15) . . ?
C111 C112 P1 110.08(15) . . ?
C114 C113 P1 108.8(2) . . ?
C113 C114 S12 110.1(2) . . ?
C122 C121 C126 118.7(2) . . ?
C122 C121 P1 120.8(2) . . ?
C126 C121 P1 120.4(2) . . ?
C121 C122 C123 120.6(2) . . ?
C124 C123 C122 119.8(2) . . ?
C125 C124 C123 120.1(2) . . ?
C124 C125 C126 120.4(2) . . ?
C125 C126 C121 120.3(2) . . ?
C212 C211 S21 112.6(2) . . ?
C211 C212 P2 111.7(2) . . ?
C214 C213 P2 108.7(2) . . ?
C213 C214 S22 110.2(2) . . ?
C226 C221 C222 118.7(2) . . ?
C226 C221 P2 121.5(2) . . ?
C222 C221 P2 119.7(2) . . ?
C223 C222 C221 120.4(2) . . ?
C224 C223 C222 120.2(3) . . ?
C223 C224 C225 120.0(2) . . ?
C224 C225 C226 120.0(3) . . ?
C225 C226 C221 120.7(2) . . ?

loop_
_geom_bond_atom_site_label_1
_geom_bond_atom_site_label_2
_geom_bond_distance
_geom_bond_site_symmetry_2
_geom_bond_publ_flag
Mo S11 2.3386(7) . ?
Mo S21 2.3404(10) . ?
Mo S22 2.3544(9) . ?
Mo S12 2.3648(8) . ?
Mo P2 2.4666(8) . ?
Mo P1 2.4772(10) . ?
P1 C121 1.820(2) . ?
P1 C113 1.833(2) . ?
P1 C112 1.845(2) . ?
P2 C221 1.828(2) . ?
P2 C213 1.838(2) . ?
P2 C212 1.849(2) . ?
S11 C111 1.840(2) . ?
S12 C114 1.821(2) . ?
S21 C211 1.842(2) . ?
S22 C214 1.828(2) . ?
C111 C112 1.520(3) . ?
C113 C114 1.526(3) . ?
C121 C122 1.390(3) . ?
C121 C126 1.392(3) . ?
C122 C123 1.391(3) . ?
C123 C124 1.379(4) . ?
C124 C125 1.372(4) . ?
C125 C126 1.389(3) . ?
C211 C212 1.527(3) . ?
C213 C214 1.524(3) . ?
C221 C226 1.391(3) . ?
C221 C222 1.394(3) . ?
C222 C223 1.389(4) . ?
C223 C224 1.378(4) . ?
C224 C225 1.383(4) . ?
C225 C226 1.385(4) . ?
